data_1551154
loop_
_publ_author_name
'Pecharman, Anne-Frederique'
'Hill, Michael'
'McMullon, Grace'
'McMullin, Claire'
'Mahon, Mary F.'

_publ_section_title
;
 Snapshots of Magnesium-Centred Diborane Heterolysis by an Outer Sphere
 SN2 Process
;
_journal_name_full 'Chemical Science'
_journal_paper_doi 10.1039/C9SC02087J
_journal_year 2019
_chemical_formula_moiety 'C46 H68 B Mg N3 O2'
_chemical_formula_sum 'C46 H68 B Mg N3 O2'
_chemical_formula_weight 730.15
_space_group_crystal_system orthorhombic
_space_group_IT_number 61
_space_group_name_Hall '-P 2ac 2ab'
_space_group_name_H-M_alt 'P b c a'
_symmetry_space_group_name_Hall '-P 2ac 2ab'
_symmetry_space_group_name_H-M 'P b c a'
_atom_sites_solution_hydrogens geom
_atom_sites_solution_primary iterative
_audit_creation_date 2017-03-07
_audit_creation_method
;
Olex2 1.2
(compiled 2017.03.02 svn.r3394 for OlexSys, GUI svn.r5324)
;
_audit_update_record
;
2019-04-17 deposited with the CCDC.    2019-05-24 downloaded from the CCDC.
;
_cell_angle_alpha 90
_cell_angle_beta 90
_cell_angle_gamma 90
_cell_formula_units_Z 8
_cell_length_a 20.52670(10)
_cell_length_b 19.77170(10)
_cell_length_c 21.70730(10)
_cell_measurement_reflns_used 45666
_cell_measurement_temperature 150.01(10)
_cell_measurement_theta_max 73.3380
_cell_measurement_theta_min 3.7120
_cell_volume 8809.86(7)
_computing_cell_refinement 'CrysAlisPro 1.171.38.41 (Rigaku OD, 2015)'
_computing_data_collection 'CrysAlisPro 1.171.38.41 (Rigaku OD, 2015)'
_computing_data_reduction 'CrysAlisPro 1.171.38.41 (Rigaku OD, 2015)'
_computing_molecular_graphics 'Olex2 (Dolomanov et al., 2009)'
_computing_publication_material 'Olex2 (Dolomanov et al., 2009)'
_computing_structure_refinement 'ShelXL (Sheldrick, 2015)'
_computing_structure_solution 'olex2.solve (Bourhis et al., 2015)'
_diffrn_ambient_environment N~2~
_diffrn_ambient_temperature 150.01(10)
_diffrn_detector 'CCD plate'
_diffrn_detector_area_resol_mean 8.1150
_diffrn_detector_type EosS2
_diffrn_measured_fraction_theta_full 1.000
_diffrn_measured_fraction_theta_max 0.998
_diffrn_measurement_device 'four-circle diffractometer'
_diffrn_measurement_device_type 'SuperNova, Dual, Cu at zero, EosS2'
_diffrn_measurement_method '\w scans'
_diffrn_radiation_monochromator mirror
_diffrn_radiation_probe x-ray
_diffrn_radiation_type CuK\a
_diffrn_radiation_wavelength 1.54184
_diffrn_reflns_av_R_equivalents 0.0510
_diffrn_reflns_av_unetI/netI 0.0172
_diffrn_reflns_Laue_measured_fraction_full 1.000
_diffrn_reflns_Laue_measured_fraction_max 0.998
_diffrn_reflns_limit_h_max 25
_diffrn_reflns_limit_h_min -25
_diffrn_reflns_limit_k_max 20
_diffrn_reflns_limit_k_min -24
_diffrn_reflns_limit_l_max 26
_diffrn_reflns_limit_l_min -26
_diffrn_reflns_number 126347
_diffrn_reflns_point_group_measured_fraction_full 1.000
_diffrn_reflns_point_group_measured_fraction_max 0.998
_diffrn_reflns_theta_full 67.684
_diffrn_reflns_theta_max 73.451
_diffrn_reflns_theta_min 3.712
_diffrn_source 'micro-focus sealed X-ray tube'
_diffrn_source_type 'SuperNova (Cu) X-ray Source'
_exptl_absorpt_coefficient_mu 0.632
_exptl_absorpt_correction_T_max 0.982
_exptl_absorpt_correction_T_min 0.973
_exptl_absorpt_correction_type gaussian
_exptl_absorpt_process_details
;
CrysAlisPro 1.171.38.41 (Rigaku Oxford Diffraction, 2015)
Numerical absorption correction based on gaussian integration over
            a multifaceted crystal model
Empirical absorption correction using spherical harmonics,
 implemented in SCALE3 ABSPACK scaling algorithm.
;
_exptl_crystal_colour colorless
_exptl_crystal_density_diffrn 1.101
_exptl_crystal_description block
_exptl_crystal_F_000 3184
_exptl_crystal_size_max 0.402
_exptl_crystal_size_mid 0.304
_exptl_crystal_size_min 0.279
_refine_diff_density_max 0.547
_refine_diff_density_min -0.315
_refine_diff_density_rms 0.042
_refine_ls_extinction_method none
_refine_ls_goodness_of_fit_ref 1.032
_refine_ls_hydrogen_treatment constr
_refine_ls_matrix_type full
_refine_ls_number_parameters 493
_refine_ls_number_reflns 8859
_refine_ls_number_restraints 0
_refine_ls_restrained_S_all 1.032
_refine_ls_R_factor_all 0.0480
_refine_ls_R_factor_gt 0.0448
_refine_ls_shift/su_max 0.001
_refine_ls_shift/su_mean 0.000
_refine_ls_structure_factor_coef Fsqd
_refine_ls_weighting_details 'w=1/[\s^2^(Fo^2^)+(0.0610P)^2^+4.1170P] where P=(Fo^2^+2Fc^2^)/3'
_refine_ls_weighting_scheme calc
_refine_ls_wR_factor_gt 0.1168
_refine_ls_wR_factor_ref 0.1198
_reflns_Friedel_coverage 0.000
_reflns_number_gt 8204
_reflns_number_total 8859
_reflns_threshold_expression 'I > 2\s(I)'
_cod_data_source_file c9sc02087j2.cif
_cod_data_source_block s17msh30-15BN
_cod_database_code 1551154
_shelx_shelxl_version_number 2014/7
_shelx_space_group_comment
;
The symmetry employed for this shelxl refinement is uniquely defined
by the following loop, which should always be used as a source of
symmetry information in preference to the above space-group names.
They are only intended as comments.
;
_olex2_refinement_description
;
1. Fixed Uiso
 At 1.2 times of:
  All C(H) groups, All C(H,H) groups
 At 1.5 times of:
  All C(H,H,H) groups
2.a Ternary CH refined with riding coordinates:
 C12(H12), C15(H15), C24(H24), C27(H27), C30(H30)
2.b Secondary CH2 refined with riding coordinates:
 C37(H37A,H37B), C38(H38A,H38B), C39(H39A,H39B)
2.c Aromatic/amide H refined with riding coordinates:
 C3(H3), C8(H8), C9(H9), C10(H10), C20(H20), C21(H21), C22(H22), C32(H32),
 C33(H33), C34(H34), C35(H35), C36(H36)
2.d Idealised Me refined as rotating group:
 C1(H1A,H1B,H1C), C5(H5A,H5B,H5C), C13(H13A,H13B,H13C), C14(H14A,H14B,H14C),
 C16(H16A,H16B,H16C), C17(H17A,H17B,H17C), C25(H25A,H25B,H25C), C26(H26A,H26B,
 H26C), C28(H28A,H28B,H28C), C29(H29A,H29B,H29C), C40(H40A,H40B,H40C), C43(H43A,
 H43B,H43C), C44(H44A,H44B,H44C), C45(H45A,H45B,H45C), C46(H46A,H46B,H46C)
;

loop_
_space_group_symop_operation_xyz
'x, y, z'
'-x+1/2, -y, z+1/2'
'x+1/2, -y+1/2, -z'
'-x, y+1/2, -z+1/2'
'-x, -y, -z'
'x-1/2, y, -z-1/2'
'-x-1/2, y-1/2, z'
'x, -y-1/2, z-1/2'

loop_
_atom_site_label
_atom_site_type_symbol
_atom_site_fract_x
_atom_site_fract_y
_atom_site_fract_z
_atom_site_U_iso_or_equiv
_atom_site_adp_type
_atom_site_occupancy
_atom_site_site_symmetry_order
_atom_site_calc_flag
_atom_site_refinement_flags_posn
_atom_site_disorder_assembly
_atom_site_disorder_group
Mg1 Mg 0.85829(2) 0.11206(2) 0.74786(2) 0.01783(10) Uani 1 1 d . . .
O1 O 0.86946(4) 0.06229(5) 0.66173(4) 0.02202(19) Uani 1 1 d . . .
O2 O 0.80856(5) 0.02681(6) 0.57854(5) 0.0343(2) Uani 1 1 d . . .
N1 N 0.88492(5) 0.04499(5) 0.81508(5) 0.0206(2) Uani 1 1 d . . .
N2 N 0.92623(5) 0.18326(5) 0.76819(5) 0.0190(2) Uani 1 1 d . . .
N3 N 0.75258(5) 0.08780(6) 0.66247(5) 0.0243(2) Uani 1 1 d . . .
C1 C 0.97954(7) -0.01805(7) 0.85646(8) 0.0334(3) Uani 1 1 d . . .
H1A H 0.9478 -0.0370 0.8854 0.050 Uiso 1 1 calc GR . .
H1B H 1.0179 -0.0022 0.8792 0.050 Uiso 1 1 calc GR . .
H1C H 0.9927 -0.0530 0.8270 0.050 Uiso 1 1 calc GR . .
C2 C 0.94904(6) 0.04080(6) 0.82212(6) 0.0223(3) Uani 1 1 d . . .
C3 C 0.99387(6) 0.08854(7) 0.79852(6) 0.0231(3) Uani 1 1 d . . .
H3 H 1.0373 0.0725 0.7944 0.028 Uiso 1 1 calc R . .
C4 C 0.98440(6) 0.15604(6) 0.78012(6) 0.0205(2) Uani 1 1 d . . .
C5 C 1.04562(6) 0.19836(7) 0.77453(7) 0.0296(3) Uani 1 1 d . . .
H5A H 1.0380 0.2355 0.7455 0.044 Uiso 1 1 calc GR . .
H5B H 1.0814 0.1700 0.7595 0.044 Uiso 1 1 calc GR . .
H5C H 1.0570 0.2169 0.8150 0.044 Uiso 1 1 calc GR . .
C6 C 0.91976(6) 0.25567(6) 0.76590(6) 0.0208(2) Uani 1 1 d . . .
C7 C 0.92029(6) 0.29339(7) 0.82092(6) 0.0252(3) Uani 1 1 d . . .
C8 C 0.91209(7) 0.36340(7) 0.81830(7) 0.0322(3) Uani 1 1 d . . .
H8 H 0.9122 0.3888 0.8555 0.039 Uiso 1 1 calc R . .
C9 C 0.90378(8) 0.39653(7) 0.76298(8) 0.0354(3) Uani 1 1 d . . .
H9 H 0.8994 0.4444 0.7619 0.042 Uiso 1 1 calc R . .
C10 C 0.90190(7) 0.35932(7) 0.70936(7) 0.0325(3) Uani 1 1 d . . .
H10 H 0.8953 0.3820 0.6713 0.039 Uiso 1 1 calc R . .
C11 C 0.90944(6) 0.28928(7) 0.70955(6) 0.0253(3) Uani 1 1 d . . .
C12 C 0.90904(8) 0.25232(8) 0.64867(6) 0.0328(3) Uani 1 1 d . . .
H12 H 0.9087 0.2027 0.6575 0.039 Uiso 1 1 calc R . .
C13 C 0.84857(10) 0.26869(10) 0.61019(8) 0.0480(4) Uani 1 1 d . . .
H13A H 0.8094 0.2619 0.6353 0.072 Uiso 1 1 calc GR . .
H13B H 0.8470 0.2388 0.5742 0.072 Uiso 1 1 calc GR . .
H13C H 0.8506 0.3159 0.5964 0.072 Uiso 1 1 calc GR . .
C14 C 0.97146(10) 0.26845(10) 0.61265(8) 0.0474(4) Uani 1 1 d . . .
H14A H 0.9736 0.3171 0.6045 0.071 Uiso 1 1 calc GR . .
H14B H 0.9712 0.2437 0.5735 0.071 Uiso 1 1 calc GR . .
H14C H 1.0095 0.2548 0.6370 0.071 Uiso 1 1 calc GR . .
C15 C 0.92705(8) 0.26075(8) 0.88389(6) 0.0315(3) Uani 1 1 d . . .
H15 H 0.9343 0.2112 0.8780 0.038 Uiso 1 1 calc R . .
C16 C 0.98503(10) 0.28956(10) 0.91983(8) 0.0477(4) Uani 1 1 d . . .
H16A H 1.0247 0.2854 0.8949 0.072 Uiso 1 1 calc GR . .
H16B H 0.9905 0.2643 0.9583 0.072 Uiso 1 1 calc GR . .
H16C H 0.9770 0.3373 0.9292 0.072 Uiso 1 1 calc GR . .
C17 C 0.86453(10) 0.27032(10) 0.92083(8) 0.0476(4) Uani 1 1 d . . .
H17A H 0.8562 0.3187 0.9264 0.071 Uiso 1 1 calc GR . .
H17B H 0.8692 0.2487 0.9612 0.071 Uiso 1 1 calc GR . .
H17C H 0.8280 0.2497 0.8986 0.071 Uiso 1 1 calc GR . .
C18 C 0.84352(6) 0.00023(7) 0.85036(6) 0.0241(3) Uani 1 1 d . . .
C19 C 0.82537(7) 0.01942(8) 0.91053(6) 0.0300(3) Uani 1 1 d . . .
C20 C 0.78755(8) -0.02512(9) 0.94506(7) 0.0396(4) Uani 1 1 d . . .
H20 H 0.7760 -0.0135 0.9861 0.048 Uiso 1 1 calc R . .
C21 C 0.76643(9) -0.08590(9) 0.92082(8) 0.0444(4) Uani 1 1 d . . .
H21 H 0.7415 -0.1161 0.9454 0.053 Uiso 1 1 calc R . .
C22 C 0.78164(8) -0.10257(8) 0.86108(8) 0.0398(4) Uani 1 1 d . . .
H22 H 0.7657 -0.1438 0.8443 0.048 Uiso 1 1 calc R . .
C23 C 0.81995(7) -0.06027(7) 0.82460(7) 0.0295(3) Uani 1 1 d . . .
C24 C 0.83467(7) -0.08221(7) 0.75894(7) 0.0319(3) Uani 1 1 d . . .
H24 H 0.8551 -0.0431 0.7371 0.038 Uiso 1 1 calc R . .
C25 C 0.88297(9) -0.14135(9) 0.75722(9) 0.0451(4) Uani 1 1 d . . .
H25A H 0.9240 -0.1276 0.7767 0.068 Uiso 1 1 calc GR . .
H25B H 0.8913 -0.1542 0.7143 0.068 Uiso 1 1 calc GR . .
H25C H 0.8646 -0.1800 0.7795 0.068 Uiso 1 1 calc GR . .
C26 C 0.77243(8) -0.10137(9) 0.72413(9) 0.0429(4) Uani 1 1 d . . .
H26A H 0.7507 -0.1388 0.7455 0.064 Uiso 1 1 calc GR . .
H26B H 0.7836 -0.1154 0.6821 0.064 Uiso 1 1 calc GR . .
H26C H 0.7432 -0.0622 0.7225 0.064 Uiso 1 1 calc GR . .
C27 C 0.84443(8) 0.08733(9) 0.93818(7) 0.0363(3) Uani 1 1 d . . .
H27 H 0.8536 0.1189 0.9032 0.044 Uiso 1 1 calc R . .
C28 C 0.78892(9) 0.11774(10) 0.97558(8) 0.0438(4) Uani 1 1 d . . .
H28A H 0.7822 0.0909 1.0130 0.066 Uiso 1 1 calc GR . .
H28B H 0.7489 0.1175 0.9509 0.066 Uiso 1 1 calc GR . .
H28C H 0.7999 0.1644 0.9869 0.066 Uiso 1 1 calc GR . .
C29 C 0.90561(10) 0.08330(14) 0.97705(11) 0.0676(7) Uani 1 1 d . . .
H29A H 0.9157 0.1281 0.9937 0.101 Uiso 1 1 calc GR . .
H29B H 0.9420 0.0677 0.9515 0.101 Uiso 1 1 calc GR . .
H29C H 0.8987 0.0515 1.0110 0.101 Uiso 1 1 calc GR . .
C30 C 0.76247(6) 0.13588(6) 0.71360(6) 0.0212(3) Uani 1 1 d . . .
H30 H 0.7622 0.1831 0.6972 0.025 Uiso 1 1 calc R . .
C31 C 0.71712(6) 0.13097(7) 0.76628(6) 0.0206(2) Uani 1 1 d . . .
C32 C 0.70746(7) 0.18828(7) 0.80340(6) 0.0276(3) Uani 1 1 d . . .
H32 H 0.7286 0.2294 0.7927 0.033 Uiso 1 1 calc R . .
C33 C 0.66792(8) 0.18661(8) 0.85515(7) 0.0347(3) Uani 1 1 d . . .
H33 H 0.6622 0.2263 0.8792 0.042 Uiso 1 1 calc R . .
C34 C 0.63674(7) 0.12748(9) 0.87200(7) 0.0369(3) Uani 1 1 d . . .
H34 H 0.6095 0.1262 0.9073 0.044 Uiso 1 1 calc R . .
C35 C 0.64592(7) 0.07031(9) 0.83664(7) 0.0356(3) Uani 1 1 d . . .
H35 H 0.6251 0.0293 0.8481 0.043 Uiso 1 1 calc R . .
C36 C 0.68520(7) 0.07169(7) 0.78445(6) 0.0278(3) Uani 1 1 d . . .
H36 H 0.6905 0.0317 0.7607 0.033 Uiso 1 1 calc R . .
C37 C 0.68999(7) 0.08864(9) 0.62947(7) 0.0346(3) Uani 1 1 d . . .
H37A H 0.6541 0.0898 0.6599 0.042 Uiso 1 1 calc R . .
H37B H 0.6857 0.0464 0.6054 0.042 Uiso 1 1 calc R . .
C38 C 0.68318(9) 0.14864(12) 0.58634(8) 0.0520(5) Uani 1 1 d . . .
H38A H 0.7208 0.1491 0.5578 0.062 Uiso 1 1 calc R . .
H38B H 0.6848 0.1908 0.6109 0.062 Uiso 1 1 calc R . .
C39 C 0.62048(10) 0.14815(17) 0.54869(9) 0.0782(9) Uani 1 1 d . . .
H39A H 0.6166 0.1044 0.5269 0.094 Uiso 1 1 calc R . .
H39B H 0.5827 0.1525 0.5768 0.094 Uiso 1 1 calc R . .
C40 C 0.61890(16) 0.2054(2) 0.50192(12) 0.1311(18) Uani 1 1 d . . .
H40A H 0.6557 0.2008 0.4735 0.197 Uiso 1 1 calc GR . .
H40B H 0.6220 0.2489 0.5234 0.197 Uiso 1 1 calc GR . .
H40C H 0.5780 0.2036 0.4787 0.197 Uiso 1 1 calc GR . .
C41 C 0.87324(7) 0.00153(8) 0.56673(6) 0.0300(3) Uani 1 1 d . . .
C42 C 0.91733(6) 0.03671(7) 0.61657(6) 0.0277(3) Uani 1 1 d . . .
C43 C 0.96545(8) -0.00789(9) 0.64894(8) 0.0409(4) Uani 1 1 d . . .
H43A H 0.9868 0.0177 0.6819 0.061 Uiso 1 1 calc GR . .
H43B H 0.9983 -0.0236 0.6194 0.061 Uiso 1 1 calc GR . .
H43C H 0.9427 -0.0469 0.6667 0.061 Uiso 1 1 calc GR . .
C44 C 0.95242(9) 0.09873(9) 0.59043(8) 0.0439(4) Uani 1 1 d . . .
H44A H 0.9204 0.1298 0.5726 0.066 Uiso 1 1 calc GR . .
H44B H 0.9831 0.0844 0.5584 0.066 Uiso 1 1 calc GR . .
H44C H 0.9762 0.1217 0.6235 0.066 Uiso 1 1 calc GR . .
C45 C 0.89026(10) 0.01614(12) 0.50053(8) 0.0534(5) Uani 1 1 d . A 1
H45A H 0.8883 0.0650 0.4932 0.080 Uiso 1 1 calc GR A 1
H45B H 0.8592 -0.0069 0.4734 0.080 Uiso 1 1 calc GR A 1
H45C H 0.9344 -0.0002 0.4919 0.080 Uiso 1 1 calc GR A 1
C46 C 0.86950(10) -0.07514(10) 0.57546(11) 0.0575(5) Uani 1 1 d . B 1
H46A H 0.9112 -0.0956 0.5637 0.086 Uiso 1 1 calc GR B 1
H46B H 0.8347 -0.0935 0.5495 0.086 Uiso 1 1 calc GR B 1
H46C H 0.8602 -0.0854 0.6188 0.086 Uiso 1 1 calc GR B 1
B1 B 0.80696(7) 0.05940(8) 0.63436(7) 0.0240(3) Uani 1 1 d . . .

loop_
_atom_site_aniso_label
_atom_site_aniso_U_11
_atom_site_aniso_U_22
_atom_site_aniso_U_33
_atom_site_aniso_U_23
_atom_site_aniso_U_13
_atom_site_aniso_U_12
Mg1 0.0161(2) 0.0204(2) 0.0170(2) -0.00066(15) -0.00116(14) -0.00066(15)
O1 0.0173(4) 0.0299(5) 0.0189(4) -0.0059(4) 0.0002(3) 0.0038(3)
O2 0.0229(5) 0.0542(7) 0.0259(5) -0.0168(5) -0.0030(4) 0.0065(4)
N1 0.0198(5) 0.0211(5) 0.0208(5) 0.0019(4) -0.0004(4) -0.0010(4)
N2 0.0191(5) 0.0207(5) 0.0171(5) -0.0008(4) 0.0003(4) -0.0020(4)
N3 0.0175(5) 0.0352(6) 0.0201(5) -0.0054(4) -0.0033(4) 0.0022(4)
C1 0.0259(7) 0.0297(7) 0.0445(9) 0.0090(6) -0.0042(6) 0.0040(6)
C2 0.0224(6) 0.0222(6) 0.0224(6) -0.0014(5) -0.0017(5) 0.0022(5)
C3 0.0167(6) 0.0269(6) 0.0258(6) -0.0027(5) 0.0005(5) 0.0022(5)
C4 0.0181(6) 0.0263(6) 0.0172(6) -0.0031(5) 0.0022(4) -0.0023(5)
C5 0.0194(6) 0.0311(7) 0.0384(8) 0.0010(6) 0.0028(5) -0.0046(5)
C6 0.0175(5) 0.0223(6) 0.0228(6) 0.0004(5) 0.0005(5) -0.0028(5)
C7 0.0251(6) 0.0252(6) 0.0254(7) -0.0022(5) -0.0003(5) -0.0014(5)
C8 0.0342(7) 0.0255(7) 0.0368(8) -0.0059(6) -0.0002(6) -0.0007(6)
C9 0.0366(8) 0.0214(6) 0.0481(9) 0.0020(6) -0.0018(7) 0.0016(6)
C10 0.0316(7) 0.0295(7) 0.0363(8) 0.0111(6) -0.0032(6) -0.0016(6)
C11 0.0233(6) 0.0274(7) 0.0252(7) 0.0039(5) 0.0001(5) -0.0039(5)
C12 0.0448(8) 0.0340(7) 0.0197(6) 0.0056(6) 0.0017(6) -0.0084(6)
C13 0.0583(11) 0.0590(11) 0.0268(8) 0.0101(7) -0.0104(7) -0.0151(9)
C14 0.0575(11) 0.0517(10) 0.0329(8) 0.0015(7) 0.0154(8) -0.0095(8)
C15 0.0444(8) 0.0292(7) 0.0211(6) -0.0044(5) -0.0003(6) 0.0002(6)
C16 0.0545(11) 0.0570(11) 0.0315(8) -0.0054(8) -0.0124(8) -0.0002(9)
C17 0.0586(11) 0.0502(10) 0.0340(8) -0.0026(7) 0.0135(8) -0.0040(8)
C18 0.0212(6) 0.0241(6) 0.0270(6) 0.0071(5) -0.0017(5) -0.0010(5)
C19 0.0283(7) 0.0361(8) 0.0254(7) 0.0064(6) -0.0019(5) -0.0060(6)
C20 0.0405(9) 0.0500(9) 0.0283(7) 0.0097(7) 0.0032(6) -0.0116(7)
C21 0.0456(9) 0.0429(9) 0.0448(9) 0.0161(7) 0.0057(7) -0.0158(8)
C22 0.0417(9) 0.0288(7) 0.0489(9) 0.0056(7) 0.0014(7) -0.0113(6)
C23 0.0279(7) 0.0233(6) 0.0371(8) 0.0054(6) -0.0005(6) -0.0005(5)
C24 0.0322(7) 0.0216(6) 0.0420(8) -0.0027(6) 0.0029(6) -0.0009(5)
C25 0.0394(9) 0.0313(8) 0.0647(12) -0.0038(8) 0.0041(8) 0.0050(7)
C26 0.0390(9) 0.0409(9) 0.0488(10) -0.0114(7) -0.0022(7) 0.0021(7)
C27 0.0393(8) 0.0459(9) 0.0236(7) -0.0027(6) 0.0053(6) -0.0134(7)
C28 0.0417(9) 0.0522(10) 0.0376(9) -0.0039(7) 0.0019(7) -0.0056(8)
C29 0.0381(10) 0.0931(17) 0.0715(14) -0.0403(13) -0.0109(10) -0.0033(10)
C30 0.0189(6) 0.0237(6) 0.0210(6) -0.0011(5) -0.0007(5) 0.0020(5)
C31 0.0147(5) 0.0266(6) 0.0206(6) -0.0009(5) -0.0031(5) 0.0037(5)
C32 0.0279(7) 0.0276(7) 0.0274(7) -0.0028(5) 0.0001(5) 0.0031(5)
C33 0.0345(8) 0.0433(8) 0.0264(7) -0.0112(6) 0.0018(6) 0.0079(6)
C34 0.0287(7) 0.0594(10) 0.0226(7) -0.0010(7) 0.0058(6) 0.0025(7)
C35 0.0307(7) 0.0429(8) 0.0332(8) 0.0043(6) 0.0044(6) -0.0081(6)
C36 0.0261(7) 0.0292(7) 0.0282(7) -0.0033(5) 0.0016(5) -0.0018(5)
C37 0.0187(6) 0.0595(10) 0.0256(7) -0.0115(7) -0.0046(5) 0.0046(6)
C38 0.0353(9) 0.0899(15) 0.0307(8) 0.0047(9) -0.0053(7) 0.0242(9)
C39 0.0475(11) 0.151(3) 0.0356(10) -0.0124(13) -0.0161(9) 0.0501(14)
C40 0.095(2) 0.251(5) 0.0476(14) 0.040(2) 0.0029(14) 0.111(3)
C41 0.0247(6) 0.0415(8) 0.0238(7) -0.0106(6) -0.0009(5) 0.0070(6)
C42 0.0215(6) 0.0373(7) 0.0244(6) -0.0113(6) 0.0034(5) 0.0046(5)
C43 0.0321(8) 0.0546(10) 0.0360(8) -0.0124(7) -0.0044(6) 0.0170(7)
C44 0.0414(9) 0.0481(10) 0.0422(9) -0.0122(7) 0.0169(7) -0.0058(7)
C45 0.0466(10) 0.0848(15) 0.0287(8) -0.0121(9) 0.0019(7) 0.0049(10)
C46 0.0547(11) 0.0411(10) 0.0766(14) -0.0172(9) -0.0217(10) 0.0030(8)
B1 0.0211(7) 0.0316(7) 0.0193(7) -0.0034(6) -0.0021(5) 0.0002(6)

loop_
_atom_type_symbol
_atom_type_description
_atom_type_scat_dispersion_real
_atom_type_scat_dispersion_imag
_atom_type_scat_source
C C 0.0181 0.0091 'International Tables Vol C Tables 4.2.6.8 and 6.1.1.4'
H H 0.0000 0.0000 'International Tables Vol C Tables 4.2.6.8 and 6.1.1.4'
B B 0.0090 0.0039 'International Tables Vol C Tables 4.2.6.8 and 6.1.1.4'
Mg Mg 0.1719 0.1771 'International Tables Vol C Tables 4.2.6.8 and 6.1.1.4'
N N 0.0311 0.0180 'International Tables Vol C Tables 4.2.6.8 and 6.1.1.4'
O O 0.0492 0.0322 'International Tables Vol C Tables 4.2.6.8 and 6.1.1.4'

loop_
_geom_angle_atom_site_label_1
_geom_angle_atom_site_label_2
_geom_angle_atom_site_label_3
_geom_angle
O1 Mg1 C30 84.03(4)
N1 Mg1 O1 107.37(4)
N1 Mg1 C30 129.17(5)
N2 Mg1 O1 116.00(4)
N2 Mg1 N1 96.36(4)
N2 Mg1 C30 123.40(5)
C42 O1 Mg1 144.50(8)
B1 O1 Mg1 106.88(8)
B1 O1 C42 108.09(10)
B1 O2 C41 109.99(10)
C2 N1 Mg1 112.80(9)
C2 N1 C18 118.90(11)
C18 N1 Mg1 128.11(8)
C4 N2 Mg1 112.15(8)
C4 N2 C6 119.37(10)
C6 N2 Mg1 128.26(8)
C37 N3 C30 118.63(11)
B1 N3 C30 118.67(11)
B1 N3 C37 119.47(11)
H1A C1 H1B 109.5
H1A C1 H1C 109.5
H1B C1 H1C 109.5
C2 C1 H1A 109.5
C2 C1 H1B 109.5
C2 C1 H1C 109.5
N1 C2 C1 120.90(12)
N1 C2 C3 124.17(12)
C3 C2 C1 114.92(11)
C2 C3 H3 114.9
C4 C3 C2 130.25(12)
C4 C3 H3 114.9
N2 C4 C3 124.14(11)
N2 C4 C5 120.25(12)
C3 C4 C5 115.61(11)
C4 C5 H5A 109.5
C4 C5 H5B 109.5
C4 C5 H5C 109.5
H5A C5 H5B 109.5
H5A C5 H5C 109.5
H5B C5 H5C 109.5
C7 C6 N2 119.80(11)
C7 C6 C11 119.21(12)
C11 C6 N2 120.90(12)
C6 C7 C15 122.64(12)
C8 C7 C6 119.33(13)
C8 C7 C15 117.99(13)
C7 C8 H8 119.3
C9 C8 C7 121.45(14)
C9 C8 H8 119.3
C8 C9 H9 120.5
C10 C9 C8 119.05(13)
C10 C9 H9 120.5
C9 C10 H10 119.2
C9 C10 C11 121.68(14)
C11 C10 H10 119.2
C6 C11 C12 122.19(12)
C10 C11 C6 119.22(13)
C10 C11 C12 118.54(13)
C11 C12 H12 107.9
C11 C12 C13 112.30(14)
C11 C12 C14 109.93(13)
C13 C12 H12 107.9
C13 C12 C14 110.80(13)
C14 C12 H12 107.9
C12 C13 H13A 109.5
C12 C13 H13B 109.5
C12 C13 H13C 109.5
H13A C13 H13B 109.5
H13A C13 H13C 109.5
H13B C13 H13C 109.5
C12 C14 H14A 109.5
C12 C14 H14B 109.5
C12 C14 H14C 109.5
H14A C14 H14B 109.5
H14A C14 H14C 109.5
H14B C14 H14C 109.5
C7 C15 H15 108.3
C7 C15 C16 111.79(13)
C7 C15 C17 110.12(13)
C16 C15 H15 108.3
C17 C15 H15 108.3
C17 C15 C16 109.86(14)
C15 C16 H16A 109.5
C15 C16 H16B 109.5
C15 C16 H16C 109.5
H16A C16 H16B 109.5
H16A C16 H16C 109.5
H16B C16 H16C 109.5
C15 C17 H17A 109.5
C15 C17 H17B 109.5
C15 C17 H17C 109.5
H17A C17 H17B 109.5
H17A C17 H17C 109.5
H17B C17 H17C 109.5
C19 C18 N1 118.76(12)
C23 C18 N1 120.80(12)
C23 C18 C19 120.41(12)
C18 C19 C27 122.32(12)
C20 C19 C18 118.40(14)
C20 C19 C27 119.27(14)
C19 C20 H20 119.3
C21 C20 C19 121.32(15)
C21 C20 H20 119.3
C20 C21 H21 120.1
C22 C21 C20 119.79(14)
C22 C21 H21 120.1
C21 C22 H22 119.3
C21 C22 C23 121.34(15)
C23 C22 H22 119.3
C18 C23 C24 123.17(13)
C22 C23 C18 118.59(14)
C22 C23 C24 118.24(14)
C23 C24 H24 107.9
C23 C24 C25 111.64(14)
C23 C24 C26 111.55(13)
C25 C24 H24 107.9
C26 C24 H24 107.9
C26 C24 C25 109.80(13)
C24 C25 H25A 109.5
C24 C25 H25B 109.5
C24 C25 H25C 109.5
H25A C25 H25B 109.5
H25A C25 H25C 109.5
H25B C25 H25C 109.5
C24 C26 H26A 109.5
C24 C26 H26B 109.5
C24 C26 H26C 109.5
H26A C26 H26B 109.5
H26A C26 H26C 109.5
H26B C26 H26C 109.5
C19 C27 H27 107.4
C19 C27 C28 111.48(13)
C28 C27 H27 107.4
C29 C27 C19 112.73(16)
C29 C27 H27 107.4
C29 C27 C28 110.12(14)
C27 C28 H28A 109.5
C27 C28 H28B 109.5
C27 C28 H28C 109.5
H28A C28 H28B 109.5
H28A C28 H28C 109.5
H28B C28 H28C 109.5
C27 C29 H29A 109.5
C27 C29 H29B 109.5
C27 C29 H29C 109.5
H29A C29 H29B 109.5
H29A C29 H29C 109.5
H29B C29 H29C 109.5
Mg1 C30 H30 109.5
N3 C30 Mg1 104.14(8)
N3 C30 H30 109.5
N3 C30 C31 116.95(11)
C31 C30 Mg1 107.07(8)
C31 C30 H30 109.5
C32 C31 C30 118.68(12)
C36 C31 C30 124.61(12)
C36 C31 C32 116.61(12)
C31 C32 H32 119.1
C33 C32 C31 121.89(14)
C33 C32 H32 119.1
C32 C33 H33 119.8
C34 C33 C32 120.39(14)
C34 C33 H33 119.8
C33 C34 H34 120.6
C35 C34 C33 118.86(14)
C35 C34 H34 120.6
C34 C35 H35 119.5
C34 C35 C36 121.09(14)
C36 C35 H35 119.5
C31 C36 H36 119.4
C35 C36 C31 121.16(13)
C35 C36 H36 119.4
N3 C37 H37A 109.0
N3 C37 H37B 109.0
N3 C37 C38 112.94(14)
H37A C37 H37B 107.8
C38 C37 H37A 109.0
C38 C37 H37B 109.0
C37 C38 H38A 108.8
C37 C38 H38B 108.8
C37 C38 C39 113.8(2)
H38A C38 H38B 107.7
C39 C38 H38A 108.8
C39 C38 H38B 108.8
C38 C39 H39A 109.3
C38 C39 H39B 109.3
H39A C39 H39B 107.9
C40 C39 C38 111.8(3)
C40 C39 H39A 109.3
C40 C39 H39B 109.3
C39 C40 H40A 109.5
C39 C40 H40B 109.5
C39 C40 H40C 109.5
H40A C40 H40B 109.5
H40A C40 H40C 109.5
H40B C40 H40C 109.5
O2 C41 C42 104.72(10)
O2 C41 C45 108.46(13)
O2 C41 C46 105.98(14)
C45 C41 C42 115.97(14)
C45 C41 C46 108.66(16)
C46 C41 C42 112.46(13)
O1 C42 C41 103.02(10)
O1 C42 C43 109.19(12)
O1 C42 C44 106.54(11)
C43 C42 C41 116.19(13)
C43 C42 C44 109.56(14)
C44 C42 C41 111.72(13)
C42 C43 H43A 109.5
C42 C43 H43B 109.5
C42 C43 H43C 109.5
H43A C43 H43B 109.5
H43A C43 H43C 109.5
H43B C43 H43C 109.5
C42 C44 H44A 109.5
C42 C44 H44B 109.5
C42 C44 H44C 109.5
H44A C44 H44B 109.5
H44A C44 H44C 109.5
H44B C44 H44C 109.5
C41 C45 H45A 109.5
C41 C45 H45B 109.5
C41 C45 H45C 109.5
H45A C45 H45B 109.5
H45A C45 H45C 109.5
H45B C45 H45C 109.5
C41 C46 H46A 109.5
C41 C46 H46B 109.5
C41 C46 H46C 109.5
H46A C46 H46B 109.5
H46A C46 H46C 109.5
H46B C46 H46C 109.5
O2 B1 O1 111.58(11)
O2 B1 N3 126.59(12)
N3 B1 O1 121.82(12)

loop_
_geom_bond_atom_site_label_1
_geom_bond_atom_site_label_2
_geom_bond_distance
Mg1 O1 2.1250(9)
Mg1 N1 2.0460(11)
Mg1 N2 2.0301(11)
Mg1 C30 2.1549(13)
O1 C42 1.4773(15)
O1 B1 1.4150(16)
O2 C41 1.4416(16)
O2 B1 1.3728(17)
N1 C2 1.3276(17)
N1 C18 1.4464(16)
N2 C4 1.3351(16)
N2 C6 1.4387(16)
N3 C30 1.4754(16)
N3 C37 1.4710(16)
N3 B1 1.3904(18)
C1 H1A 0.9800
C1 H1B 0.9800
C1 H1C 0.9800
C1 C2 1.5171(18)
C2 C3 1.4142(18)
C3 H3 0.9500
C3 C4 1.4066(18)
C4 C5 1.5147(17)
C5 H5A 0.9800
C5 H5B 0.9800
C5 H5C 0.9800
C6 C7 1.4080(18)
C6 C11 1.4081(18)
C7 C8 1.396(2)
C7 C15 1.5181(19)
C8 H8 0.9500
C8 C9 1.378(2)
C9 H9 0.9500
C9 C10 1.378(2)
C10 H10 0.9500
C10 C11 1.393(2)
C11 C12 1.5102(19)
C12 H12 1.0000
C12 C13 1.531(2)
C12 C14 1.534(2)
C13 H13A 0.9800
C13 H13B 0.9800
C13 H13C 0.9800
C14 H14A 0.9800
C14 H14B 0.9800
C14 H14C 0.9800
C15 H15 1.0000
C15 C16 1.533(2)
C15 C17 1.525(2)
C16 H16A 0.9800
C16 H16B 0.9800
C16 H16C 0.9800
C17 H17A 0.9800
C17 H17B 0.9800
C17 H17C 0.9800
C18 C19 1.410(2)
C18 C23 1.406(2)
C19 C20 1.393(2)
C19 C27 1.522(2)
C20 H20 0.9500
C20 C21 1.382(2)
C21 H21 0.9500
C21 C22 1.374(3)
C22 H22 0.9500
C22 C23 1.395(2)
C23 C24 1.520(2)
C24 H24 1.0000
C24 C25 1.534(2)
C24 C26 1.532(2)
C25 H25A 0.9800
C25 H25B 0.9800
C25 H25C 0.9800
C26 H26A 0.9800
C26 H26B 0.9800
C26 H26C 0.9800
C27 H27 1.0000
C27 C28 1.523(2)
C27 C29 1.515(3)
C28 H28A 0.9800
C28 H28B 0.9800
C28 H28C 0.9800
C29 H29A 0.9800
C29 H29B 0.9800
C29 H29C 0.9800
C30 H30 1.0000
C30 C31 1.4778(17)
C31 C32 1.4044(18)
C31 C36 1.3995(19)
C32 H32 0.9500
C32 C33 1.386(2)
C33 H33 0.9500
C33 C34 1.382(2)
C34 H34 0.9500
C34 C35 1.379(2)
C35 H35 0.9500
C35 C36 1.391(2)
C36 H36 0.9500
C37 H37A 0.9900
C37 H37B 0.9900
C37 C38 1.518(3)
C38 H38A 0.9900
C38 H38B 0.9900
C38 C39 1.525(2)
C39 H39A 0.9900
C39 H39B 0.9900
C39 C40 1.522(4)
C40 H40A 0.9800
C40 H40B 0.9800
C40 H40C 0.9800
C41 C42 1.5726(19)
C41 C45 1.507(2)
C41 C46 1.530(2)
C42 C43 1.499(2)
C42 C44 1.531(2)
C43 H43A 0.9800
C43 H43B 0.9800
C43 H43C 0.9800
C44 H44A 0.9800
C44 H44B 0.9800
C44 H44C 0.9800
C45 H45A 0.9800
C45 H45B 0.9800
C45 H45C 0.9800
C46 H46A 0.9800
C46 H46B 0.9800
C46 H46C 0.9800

loop_
_geom_torsion_atom_site_label_1
_geom_torsion_atom_site_label_2
_geom_torsion_atom_site_label_3
_geom_torsion_atom_site_label_4
_geom_torsion
Mg1 O1 C42 C41 176.23(11)
Mg1 O1 C42 C43 52.2(2)
Mg1 O1 C42 C44 -66.07(18)
Mg1 O1 B1 O2 -178.87(10)
Mg1 O1 B1 N3 1.89(16)
Mg1 N1 C2 C1 -163.58(11)
Mg1 N1 C2 C3 15.59(16)
Mg1 N1 C18 C19 -99.90(13)
Mg1 N1 C18 C23 78.02(15)
Mg1 N2 C4 C3 -21.59(15)
Mg1 N2 C4 C5 158.74(10)
Mg1 N2 C6 C7 111.47(12)
Mg1 N2 C6 C11 -65.16(15)
Mg1 C30 C31 C32 87.71(12)
Mg1 C30 C31 C36 -88.57(13)
O2 C41 C42 O1 15.83(15)
O2 C41 C42 C43 135.15(13)
O2 C41 C42 C44 -98.16(14)
N1 C2 C3 C4 20.4(2)
N1 C18 C19 C20 -177.59(13)
N1 C18 C19 C27 3.7(2)
N1 C18 C23 C22 178.29(13)
N1 C18 C23 C24 -1.2(2)
N2 C6 C7 C8 -178.15(12)
N2 C6 C7 C15 -0.43(19)
N2 C6 C11 C10 178.52(12)
N2 C6 C11 C12 -4.12(19)
N3 C30 C31 C32 -156.01(11)
N3 C30 C31 C36 27.72(18)
N3 C37 C38 C39 176.38(14)
C1 C2 C3 C4 -160.39(14)
C2 N1 C18 C19 85.48(16)
C2 N1 C18 C23 -96.59(15)
C2 C3 C4 N2 -16.6(2)
C2 C3 C4 C5 163.04(14)
C4 N2 C6 C7 -74.53(15)
C4 N2 C6 C11 108.84(14)
C6 N2 C4 C3 163.49(12)
C6 N2 C4 C5 -16.18(17)
C6 C7 C8 C9 -0.3(2)
C6 C7 C15 C16 123.74(15)
C6 C7 C15 C17 -113.84(15)
C6 C11 C12 C13 129.08(14)
C6 C11 C12 C14 -107.07(15)
C7 C6 C11 C10 1.87(19)
C7 C6 C11 C12 179.23(12)
C7 C8 C9 C10 1.7(2)
C8 C7 C15 C16 -58.50(18)
C8 C7 C15 C17 63.91(18)
C8 C9 C10 C11 -1.2(2)
C9 C10 C11 C6 -0.5(2)
C9 C10 C11 C12 -177.98(14)
C10 C11 C12 C13 -53.54(18)
C10 C11 C12 C14 70.31(18)
C11 C6 C7 C8 -1.46(19)
C11 C6 C7 C15 176.26(13)
C15 C7 C8 C9 -178.14(14)
C18 N1 C2 C1 11.82(19)
C18 N1 C2 C3 -169.01(12)
C18 C19 C20 C21 -1.9(2)
C18 C19 C27 C28 139.95(15)
C18 C19 C27 C29 -95.60(18)
C18 C23 C24 C25 107.50(16)
C18 C23 C24 C26 -129.24(15)
C19 C18 C23 C22 -3.8(2)
C19 C18 C23 C24 176.72(13)
C19 C20 C21 C22 -1.4(3)
C20 C19 C27 C28 -38.7(2)
C20 C19 C27 C29 85.7(2)
C20 C21 C22 C23 2.1(3)
C21 C22 C23 C18 0.5(2)
C21 C22 C23 C24 180.00(15)
C22 C23 C24 C25 -71.96(18)
C22 C23 C24 C26 51.30(18)
C23 C18 C19 C20 4.5(2)
C23 C18 C19 C27 -174.21(14)
C27 C19 C20 C21 176.85(16)
C30 N3 C37 C38 74.67(16)
C30 N3 B1 O1 15.1(2)
C30 N3 B1 O2 -163.99(14)
C30 C31 C32 C33 -177.09(13)
C30 C31 C36 C35 176.48(13)
C31 C32 C33 C34 0.3(2)
C32 C31 C36 C35 0.1(2)
C32 C33 C34 C35 0.3(2)
C33 C34 C35 C36 -0.7(2)
C34 C35 C36 C31 0.5(2)
C36 C31 C32 C33 -0.5(2)
C37 N3 C30 Mg1 178.01(10)
C37 N3 C30 C31 60.13(16)
C37 N3 B1 O1 174.58(13)
C37 N3 B1 O2 -4.5(2)
C37 C38 C39 C40 -174.54(19)
C41 O2 B1 O1 3.70(17)
C41 O2 B1 N3 -177.11(14)
C42 O1 B1 O2 7.34(16)
C42 O1 B1 N3 -171.89(13)
C45 C41 C42 O1 135.31(14)
C45 C41 C42 C43 -105.37(17)
C45 C41 C42 C44 21.32(19)
C46 C41 C42 O1 -98.79(15)
C46 C41 C42 C43 20.53(19)
C46 C41 C42 C44 147.22(15)
B1 O1 C42 C41 -14.05(14)
B1 O1 C42 C43 -138.12(13)
B1 O1 C42 C44 103.64(13)
B1 O2 C41 C42 -12.33(16)
B1 O2 C41 C45 -136.73(15)
B1 O2 C41 C46 106.76(15)
B1 N3 C30 Mg1 -22.36(14)
B1 N3 C30 C31 -140.24(13)
B1 N3 C37 C38 -84.79(17)
